data_7040332
loop_
_publ_author_name
'Li, Ke'
'Lv, Xiu-Xiu'
'Shi, Lu-Lu'
'Liu, Lu'
'Li, Bao-Long'
'Wu, Bing'

_publ_section_title
;
 A new strategy to obtain tetranuclear cobalt(ii) metal-organic frameworks
 based on the [Co4(\m3-OH)2] cluster: synthesis, structures and
 properties.
;
_journal_issue 38
_journal_name_full 'Dalton transactions (Cambridge, England : 2003)'
_journal_page_first 15078
_journal_page_last 15088
_journal_paper_doi 10.1039/c6dt02895k
_journal_volume 45
_journal_year 2016
_chemical_formula_moiety 'C96 H120 Co8 N12 O33, 6(H2 O), 2(O)'
_chemical_formula_sum 'C96 H138 Co8 N12 O41'
_chemical_formula_weight 2587.62
_chemical_name_systematic
;
 ? 
;
_space_group_crystal_system triclinic
_space_group_IT_number 2
_space_group_name_Hall '-P 1'
_space_group_name_H-M_alt 'P -1'
_symmetry_space_group_name_Hall '-P 1'
_symmetry_space_group_name_H-M 'P -1'
_atom_sites_solution_hydrogens mixed
_atom_sites_solution_primary direct
_audit_creation_date 2016-07-11
_audit_creation_method
;
Olex2 1.2-alpha
(compiled 2016.07.05 svn.r3305 for OlexSys, GUI svn.r5199)
;
_audit_update_record
;
2016-07-11 deposited with the CCDC.
2016-08-16 downloaded from the CCDC.
;
_cell_angle_alpha 99.925(3)
_cell_angle_beta 92.684(3)
_cell_angle_gamma 109.885(3)
_cell_formula_units_Z 1
_cell_length_a 12.4659(4)
_cell_length_b 13.4443(5)
_cell_length_c 17.4957(6)
_cell_measurement_reflns_used 9592
_cell_measurement_temperature 220(2)
_cell_measurement_theta_max 29.0290
_cell_measurement_theta_min 3.2720
_cell_volume 2698.45(17)
_computing_cell_refinement
;
CrysAlisPro, Agilent Technologies,
Version 1.171.36.32 (release 02-08-2013 CrysAlis171 .NET)
(compiled Aug  2 2013,16:46:58)
;
_computing_data_collection
;
CrysAlisPro, Agilent Technologies,
Version 1.171.36.32 (release 02-08-2013 CrysAlis171 .NET)
(compiled Aug  2 2013,16:46:58)
;
_computing_data_reduction
;
CrysAlisPro, Agilent Technologies,
Version 1.171.36.32 (release 02-08-2013 CrysAlis171 .NET)
(compiled Aug  2 2013,16:46:58)
;
_computing_molecular_graphics 'Olex2 (Dolomanov et al., 2009)'
_computing_publication_material 'Olex2 (Dolomanov et al., 2009)'
_computing_structure_refinement 'ShelXL (Sheldrick, 2015)'
_computing_structure_solution 'XS (Sheldrick, 2008)'
_diffrn_ambient_temperature 220.15
_diffrn_detector_area_resol_mean 10.4471
_diffrn_measured_fraction_theta_full 0.994
_diffrn_measured_fraction_theta_max 0.995
_diffrn_measurement_device_type 'Xcalibur, Atlas, Gemini'
_diffrn_measurement_method '\w scans'
_diffrn_radiation_type MoK\a
_diffrn_radiation_wavelength 0.71073
_diffrn_reflns_av_R_equivalents 0.0380
_diffrn_reflns_av_unetI/netI 0.0548
_diffrn_reflns_Laue_measured_fraction_full 0.994
_diffrn_reflns_Laue_measured_fraction_max 0.995
_diffrn_reflns_limit_h_max 15
_diffrn_reflns_limit_h_min -15
_diffrn_reflns_limit_k_max 17
_diffrn_reflns_limit_k_min -17
_diffrn_reflns_limit_l_max 22
_diffrn_reflns_limit_l_min -22
_diffrn_reflns_number 27913
_diffrn_reflns_point_group_measured_fraction_full 0.994
_diffrn_reflns_point_group_measured_fraction_max 0.995
_diffrn_reflns_theta_full 25.242
_diffrn_reflns_theta_max 26.799
_diffrn_reflns_theta_min 2.821
_exptl_absorpt_coefficient_mu 1.291
_exptl_absorpt_correction_T_max 0.7823
_exptl_absorpt_correction_T_min 0.6262
_exptl_absorpt_correction_type multi-scan
_exptl_absorpt_process_details
;
CrysAlisPro, Agilent Technologies,
Version 1.171.36.32 (release 02-08-2013 CrysAlis171 .NET)
(compiled Aug  2 2013,16:46:58)
Empirical absorption correction using spherical harmonics,
 implemented in SCALE3 ABSPACK scaling algorithm.
;
_exptl_crystal_colour red
_exptl_crystal_colour_primary red
_exptl_crystal_density_diffrn 1.592
_exptl_crystal_density_method 'not measured'
_exptl_crystal_description bLOCK
_exptl_crystal_F_000 1342
_exptl_crystal_size_max 0.4
_exptl_crystal_size_mid 0.2
_exptl_crystal_size_min 0.2
_refine_diff_density_max 1.608
_refine_diff_density_min -0.560
_refine_diff_density_rms 0.097
_refine_ls_extinction_method none
_refine_ls_goodness_of_fit_ref 1.064
_refine_ls_hydrogen_treatment mixed
_refine_ls_matrix_type full
_refine_ls_number_parameters 775
_refine_ls_number_reflns 11472
_refine_ls_number_restraints 21
_refine_ls_restrained_S_all 1.076
_refine_ls_R_factor_all 0.0679
_refine_ls_R_factor_gt 0.0520
_refine_ls_shift/su_max 0.001
_refine_ls_shift/su_mean 0.000
_refine_ls_structure_factor_coef Fsqd
_refine_ls_weighting_details 'w=1/[\s^2^(Fo^2^)+(0.0500P)^2^+5.1602P] where P=(Fo^2^+2Fc^2^)/3'
_refine_ls_weighting_scheme calc
_refine_ls_wR_factor_gt 0.1243
_refine_ls_wR_factor_ref 0.1319
_reflns_Friedel_coverage 0.000
_reflns_number_gt 9203
_reflns_number_total 11472
_reflns_threshold_expression 'I > 2\s(I)'
_cod_data_source_file c6dt02895k2.cif
_cod_data_source_block 1
_cod_depositor_comments
;
The following automatic conversions were performed:

'_exptl_absorpt_correction_type' value 'Multi-scan' changed to
'multi-scan' according to
/usr/data/users/saulius/crontab/automatic-downloads/rss-feeds/RSC/lib/dictionaries/cif_core.dic
dictionary named 'cif_core.dic' version 2.4.2 from 2011-04-26.

Automatic conversion script
Id: cif_fix_values 4268 2015-11-12 08:31:59Z antanas 

 Adding full bibliography for 7040332--7040334.cif.

 Adding full bibliography for 7040332--7040334.cif.
;
_cod_original_cell_volume 2698.45(18)
_cod_database_code 7040332
_shelx_space_group_comment
;
The symmetry employed for this shelxl refinement is uniquely defined
by the following loop, which should always be used as a source of
symmetry information in preference to the above space-group names.
They are only intended as comments.
;
_shelx_estimated_absorpt_t_max 0.782
_shelx_estimated_absorpt_t_min 0.626
_olex2_refinement_description
;
1. Fixed Uiso
 At 1.2 times of:
  All C(H) groups, All C(H,H) groups, All O(H) groups, All O(H,H) groups
2. Restrained distances
 H13-O13
 0.9 with sigma of 0.02
 H14-O14
 0.9 with sigma of 0.02
 C13-C23A
 1.52 with sigma of 0.02
 H15A-O15
 0.9 with sigma of 0.02
 H15B-O15
 0.9 with sigma of 0.02
 H15A-H15B
 1.4 with sigma of 0.02
 H16A-O16
 0.9 with sigma of 0.02
 H16B-O16
 0.9 with sigma of 0.02
 H16A-H16B
 1.4 with sigma of 0.02
 H17C-O17
 0.9 with sigma of 0.02
 H17D-O17
 0.9 with sigma of 0.02
 H17C-H17D
 1.4 with sigma of 0.02
 H18A-O18
 0.9 with sigma of 0.02
 H18B-O18
 0.9 with sigma of 0.02
 H18A-H18B
 1.4 with sigma of 0.02
 H19A-O19
 0.9 with sigma of 0.02
 H19B-O19
 0.9 with sigma of 0.02
 H19A-H19B
 1.4 with sigma of 0.02
 H14-O12_$1
 2.3 with sigma of 0.02
 H14-Co4
 2.5 with sigma of 0.02
 H17C-O7_$2
 2.3 with sigma of 0.02
3. Others
 Fixed Sof: O2A(0.6) O2B(0.4) O20(0.5) O21(0.5) O22(0.5) C23A(0.6) C23B(0.4)
4.a Ternary CH refined with riding coordinates:
 C18(H18), C21(H21), C30(H30), C32(H32), C41(H41), C45(H45)
4.b Secondary CH2 refined with riding coordinates:
 C7(H7A,H7B), C8(H8A,H8B), C14(H14A,H14B), C15(H15C,H15D), C16(H16C,H16D),
 C17(H17A,H17B), C20(H20A,H20B), C22(H22A,H22B), C26(H26A,H26B), C27(H27A,H27B),
  C28(H28A,H28B), C31(H31A,H31B), C33(H33A,H33B), C34(H34A,H34B), C38(H38A,
 H38B), C39(H39A,H39B), C40(H40A,H40B), C42(H42A,H42B), C44(H44A,H44B),
 C46(H46A,H46B)
4.c Aromatic/amide H refined with riding coordinates:
 C2(H2), C3(H3), C5(H5), C6(H6), C9(H9), C10(H10), C11(H11), C12(H12)
;
_shelx_shelxl_version_number 2014/7
_olex2_submission_special_instructions 'No special instructions were received'

loop_
_space_group_symop_operation_xyz
'x, y, z'
'-x, -y, -z'

loop_
_atom_site_label
_atom_site_type_symbol
_atom_site_fract_x
_atom_site_fract_y
_atom_site_fract_z
_atom_site_U_iso_or_equiv
_atom_site_adp_type
_atom_site_occupancy
_atom_site_site_symmetry_order
_atom_site_calc_flag
_atom_site_refinement_flags_posn
_atom_site_refinement_flags_occupancy
Co1 Co 0.02895(4) 0.62543(4) 0.00546(3) 0.01979(12) Uani 1 1 d . .
Co2 Co -0.03165(4) 0.48356(4) 0.16221(3) 0.01872(12) Uani 1 1 d . .
Co3 Co 0.02589(4) -0.03207(4) 0.30181(3) 0.02030(13) Uani 1 1 d . .
Co4 Co 0.01701(4) -0.22388(4) 0.41337(3) 0.01777(12) Uani 1 1 d D .
O1 O -0.0837(3) 0.5881(3) -0.10891(17) 0.0399(8) Uani 1 1 d . .
O2A O -0.0992(5) 0.6911(5) -0.0069(3) 0.0391(13) Uani 0.6 1 d . P
O2B O -0.2378(6) 0.5051(6) -0.0670(5) 0.040(2) Uani 0.4 1 d . P
O3 O -0.1701(2) 0.9741(2) -0.23867(16) 0.0315(6) Uani 1 1 d . .
O4 O -0.0907(2) 0.8626(2) -0.29379(16) 0.0303(6) Uani 1 1 d . .
O5 O -0.1527(3) 0.3372(2) 0.15277(16) 0.0410(8) Uani 1 1 d . .
O6 O -0.1515(2) 0.2528(2) 0.03190(15) 0.0294(6) Uani 1 1 d . .
O7 O -0.0899(2) -0.0713(2) 0.18923(15) 0.0272(6) Uani 1 1 d D .
O8 O -0.1339(2) -0.0110(2) 0.30316(14) 0.0270(6) Uani 1 1 d . .
O9 O 0.1677(2) -0.2609(2) 0.41028(14) 0.0247(6) Uani 1 1 d . .
O10 O 0.0927(2) -0.2599(2) 0.52008(15) 0.0255(6) Uani 1 1 d . .
O11 O 0.1388(2) -0.69980(19) 0.54210(15) 0.0228(6) Uani 1 1 d . .
O12 O 0.0834(2) -0.59953(19) 0.63187(14) 0.0233(6) Uani 1 1 d D .
O13 O -0.0777(2) 0.4980(2) 0.05041(13) 0.0183(5) Uani 1 1 d D .
H13 H -0.1527(17) 0.483(3) 0.045(2) 0.022 Uiso 1 1 d DR .
O14 O -0.0095(3) -0.1823(2) 0.31373(15) 0.0296(6) Uani 1 1 d D .
H14 H -0.050(3) -0.2622(14) 0.2836(10) 0.036 Uiso 1 1 d DR .
O15 O 0.0243(2) 0.4795(2) 0.27826(14) 0.0259(6) Uani 1 1 d D .
H15A H 0.014(4) 0.4159(19) 0.290(2) 0.031 Uiso 1 1 d DR .
H15B H -0.004(3) 0.513(3) 0.3148(19) 0.031 Uiso 1 1 d DR .
O16 O -0.1507(3) 0.5526(3) 0.20904(16) 0.0338(7) Uani 1 1 d D .
H16A H -0.158(4) 0.610(3) 0.195(2) 0.041 Uiso 1 1 d DR .
H16B H -0.150(4) 0.564(3) 0.2605(11) 0.041 Uiso 1 1 d DR .
O17 O 0.0327(5) 0.9416(3) 0.0506(3) 0.0837(15) Uani 1 1 d D .
H17C H -0.028(4) 0.953(5) 0.0701(19) 0.100 Uiso 1 1 d DR .
H17D H 0.004(5) 0.8688(19) 0.033(4) 0.100 Uiso 1 1 d DR .
O18 O 0.0147(4) 0.3078(3) 0.34406(19) 0.0478(9) Uani 1 1 d D .
H18A H -0.022(4) 0.289(4) 0.385(2) 0.057 Uiso 1 1 d DR .
H18B H 0.054(4) 0.264(4) 0.335(3) 0.057 Uiso 1 1 d DR .
O19 O -0.1867(5) -0.2910(3) 0.1444(3) 0.0798(15) Uani 1 1 d D .
H19A H -0.140(5) -0.294(5) 0.107(3) 0.096 Uiso 1 1 d DR .
H19B H -0.167(5) -0.2191(19) 0.162(4) 0.096 Uiso 1 1 d DR .
O20 O -0.4182(7) -0.3976(6) 0.1160(5) 0.068(2) Uani 0.5 1 d . P
O21 O -0.3265(7) 0.4252(7) 0.0692(5) 0.070(2) Uani 0.5 1 d . P
O22 O -0.0623(7) 0.7338(6) 0.0397(5) 0.0509(18) Uani 0.5 1 d . P
N1 N 0.1189(3) 0.6925(2) 0.11789(17) 0.0257(7) Uani 1 1 d . .
N2 N 0.0994(3) 0.6350(2) 0.17698(16) 0.0195(6) Uani 1 1 d . .
N3 N 0.2288(3) 0.7927(2) 0.22358(17) 0.0196(6) Uani 1 1 d . .
N4 N 0.8910(3) 0.9840(2) 0.58319(17) 0.0211(7) Uani 1 1 d . .
N5 N 0.9042(3) 1.0595(2) 0.53614(17) 0.0198(6) Uani 1 1 d . .
N6 N 0.7896(3) 0.9040(2) 0.47053(17) 0.0195(6) Uani 1 1 d . .
C1 C 0.4105(3) 0.8611(3) 0.3138(2) 0.0200(7) Uani 1 1 d . .
C2 C 0.4728(3) 0.9279(3) 0.3825(2) 0.0240(8) Uani 1 1 d . .
H2 H 0.4485 0.9826 0.4080 0.029 Uiso 1 1 calc R .
C3 C 0.5703(3) 0.9155(3) 0.4144(2) 0.0232(8) Uani 1 1 d . .
H3 H 0.6115 0.9621 0.4609 0.028 Uiso 1 1 calc R .
C4 C 0.6076(3) 0.8350(3) 0.3782(2) 0.0200(7) Uani 1 1 d . .
C5 C 0.5438(3) 0.7665(3) 0.3100(2) 0.0232(8) Uani 1 1 d . .
H5 H 0.5671 0.7107 0.2852 0.028 Uiso 1 1 calc R .
C6 C 0.4464(3) 0.7792(3) 0.2783(2) 0.0234(8) Uani 1 1 d . .
H6 H 0.4043 0.7319 0.2323 0.028 Uiso 1 1 calc R .
C7 C 0.3101(3) 0.8844(3) 0.2800(2) 0.0246(8) Uani 1 1 d . .
H7A H 0.2691 0.9052 0.3227 0.030 Uiso 1 1 calc R .
H7B H 0.3393 0.9459 0.2541 0.030 Uiso 1 1 calc R .
C8 C 0.7155(3) 0.8183(3) 0.4064(2) 0.0235(8) Uani 1 1 d . .
H8A H 0.6935 0.7493 0.4238 0.028 Uiso 1 1 calc R .
H8B H 0.7601 0.8129 0.3622 0.028 Uiso 1 1 calc R .
C9 C 0.1964(4) 0.7871(3) 0.1473(2) 0.0291(9) Uani 1 1 d . .
H9 H 0.2255 0.8429 0.1198 0.035 Uiso 1 1 calc R .
C10 C 0.1667(3) 0.6969(3) 0.2390(2) 0.0206(8) Uani 1 1 d . .
H10 H 0.1710 0.6770 0.2876 0.025 Uiso 1 1 calc R .
C11 C 0.8220(3) 0.8913(3) 0.5427(2) 0.0198(7) Uani 1 1 d . .
H11 H 0.7983 0.8259 0.5606 0.024 Uiso 1 1 calc R .
C12 C 0.8436(3) 1.0094(3) 0.4695(2) 0.0205(8) Uani 1 1 d . .
H12 H 0.8380 1.0417 0.4267 0.025 Uiso 1 1 calc R .
C13 C -0.2339(4) 0.6552(5) -0.1315(3) 0.0473(14) Uani 1 1 d D .
C14 C -0.3079(5) 0.5647(4) -0.1987(4) 0.0597(17) Uani 1 1 d . .
H14A H -0.3546 0.5029 -0.1777 0.072 Uiso 1 1 calc R .
H14B H -0.2581 0.5407 -0.2334 0.072 Uiso 1 1 calc R .
C15 C -0.3124(4) 0.6932(5) -0.0780(3) 0.0497(14) Uani 1 1 d . .
H15C H -0.3593 0.6335 -0.0552 0.060 Uiso 1 1 calc R .
H15D H -0.2657 0.7518 -0.0354 0.060 Uiso 1 1 calc R .
C16 C -0.1596(4) 0.7503(4) -0.1664(2) 0.0336(10) Uani 1 1 d . .
H16C H -0.1114 0.8089 -0.1243 0.040 Uiso 1 1 calc R .
H16D H -0.1093 0.7266 -0.2006 0.040 Uiso 1 1 calc R .
C17 C -0.3120(3) 0.6994(3) -0.2793(2) 0.0289(9) Uani 1 1 d . .
H17A H -0.3611 0.7252 -0.3099 0.035 Uiso 1 1 calc R .
H17B H -0.2627 0.6751 -0.3141 0.035 Uiso 1 1 calc R .
C18 C -0.3863(4) 0.6056(4) -0.2450(3) 0.0415(11) Uani 1 1 d . .
H18 H -0.4344 0.5465 -0.2879 0.050 Uiso 1 1 calc R .
C19 C -0.2379(3) 0.7912(3) -0.2132(2) 0.0218(8) Uani 1 1 d . .
C20 C -0.4635(4) 0.6430(4) -0.1910(3) 0.0407(11) Uani 1 1 d . .
H20A H -0.5138 0.6690 -0.2204 0.049 Uiso 1 1 calc R .
H20B H -0.5118 0.5825 -0.1694 0.049 Uiso 1 1 calc R .
C21 C -0.3900(4) 0.7329(4) -0.1253(2) 0.0336(10) Uani 1 1 d . .
H21 H -0.4406 0.7570 -0.0905 0.040 Uiso 1 1 calc R .
C22 C -0.3165(4) 0.8284(3) -0.1593(2) 0.0294(9) Uani 1 1 d . .
H22A H -0.2701 0.8875 -0.1170 0.035 Uiso 1 1 calc R .
H22B H -0.3663 0.8547 -0.1889 0.035 Uiso 1 1 calc R .
C23A C -0.1351(6) 0.6423(6) -0.0781(4) 0.0225(13) Uani 0.6 1 d D P
C23B C -0.1816(8) 0.5720(8) -0.1032(5) 0.021(2) Uani 0.4 1 d . P
C24 C -0.1619(3) 0.8814(3) -0.2500(2) 0.0251(8) Uani 1 1 d . .
C25 C -0.2562(3) 0.1500(3) 0.1214(2) 0.0188(7) Uani 1 1 d . .
C26 C -0.1720(3) 0.1088(3) 0.1626(2) 0.0191(7) Uani 1 1 d . .
H26A H -0.1187 0.0946 0.1265 0.023 Uiso 1 1 calc R .
H26B H -0.1271 0.1639 0.2077 0.023 Uiso 1 1 calc R .
C27 C -0.3232(3) 0.0630(3) 0.0497(2) 0.0233(8) Uani 1 1 d . .
H27A H -0.3756 0.0884 0.0219 0.028 Uiso 1 1 calc R .
H27B H -0.2697 0.0486 0.0139 0.028 Uiso 1 1 calc R .
C28 C -0.3399(3) 0.1711(3) 0.1775(2) 0.0232(8) Uani 1 1 d . .
H28A H -0.2975 0.2267 0.2231 0.028 Uiso 1 1 calc R .
H28B H -0.3932 0.1974 0.1515 0.028 Uiso 1 1 calc R .
C29 C -0.2404(3) 0.0043(3) 0.1896(2) 0.0186(7) Uani 1 1 d . .
C30 C -0.4071(3) 0.0669(3) 0.2038(2) 0.0239(8) Uani 1 1 d . .
H30 H -0.4613 0.0809 0.2401 0.029 Uiso 1 1 calc R .
C31 C -0.4741(3) -0.0188(3) 0.1326(2) 0.0287(9) Uani 1 1 d . .
H31A H -0.5178 -0.0857 0.1492 0.034 Uiso 1 1 calc R .
H31B H -0.5286 0.0060 0.1064 0.034 Uiso 1 1 calc R .
C32 C -0.3913(3) -0.0400(3) 0.0765(2) 0.0255(8) Uani 1 1 d . .
H32 H -0.4353 -0.0955 0.0305 0.031 Uiso 1 1 calc R .
C33 C -0.3082(3) -0.0820(3) 0.1179(2) 0.0229(8) Uani 1 1 d . .
H33A H -0.3516 -0.1491 0.1343 0.027 Uiso 1 1 calc R .
H33B H -0.2551 -0.0971 0.0820 0.027 Uiso 1 1 calc R .
C34 C -0.3234(3) 0.0276(3) 0.2455(2) 0.0216(8) Uani 1 1 d . .
H34A H -0.2802 0.0829 0.2910 0.026 Uiso 1 1 calc R .
H34B H -0.3662 -0.0381 0.2638 0.026 Uiso 1 1 calc R .
C35 C -0.1517(3) -0.0296(3) 0.2300(2) 0.0211(8) Uani 1 1 d . .
C36 C -0.1806(3) 0.2555(3) 0.0996(2) 0.0222(8) Uani 1 1 d . .
C37 C 0.2381(3) -0.3396(3) 0.50653(19) 0.0171(7) Uani 1 1 d . .
C38 C 0.3136(3) -0.3656(3) 0.4447(2) 0.0224(8) Uani 1 1 d . .
H38A H 0.3638 -0.2987 0.4311 0.027 Uiso 1 1 calc R .
H38B H 0.2650 -0.4117 0.3972 0.027 Uiso 1 1 calc R .
C39 C 0.1595(3) -0.4455(3) 0.5268(2) 0.0168(7) Uani 1 1 d . .
H39A H 0.1096 -0.4918 0.4799 0.020 Uiso 1 1 calc R .
H39B H 0.1106 -0.4295 0.5658 0.020 Uiso 1 1 calc R .
C40 C 0.3151(3) -0.2678(3) 0.5806(2) 0.0208(8) Uani 1 1 d . .
H40A H 0.3654 -0.2000 0.5685 0.025 Uiso 1 1 calc R .
H40B H 0.2674 -0.2506 0.6201 0.025 Uiso 1 1 calc R .
C41 C 0.3867(3) -0.4239(3) 0.4776(2) 0.0249(8) Uani 1 1 d . .
H41 H 0.4357 -0.4404 0.4381 0.030 Uiso 1 1 calc R .
C42 C 0.3071(3) -0.5302(3) 0.4972(2) 0.0229(8) Uani 1 1 d . .
H42A H 0.2584 -0.5768 0.4499 0.028 Uiso 1 1 calc R .
H42B H 0.3533 -0.5685 0.5169 0.028 Uiso 1 1 calc R .
C43 C 0.2319(3) -0.5051(3) 0.55915(19) 0.0174(7) Uani 1 1 d . .
C44 C 0.3084(3) -0.4316(3) 0.6334(2) 0.0201(7) Uani 1 1 d . .
H44A H 0.2604 -0.4152 0.6728 0.024 Uiso 1 1 calc R .
H44B H 0.3545 -0.4686 0.6550 0.024 Uiso 1 1 calc R .
C45 C 0.3878(3) -0.3264(3) 0.6128(2) 0.0235(8) Uani 1 1 d . .
H45 H 0.4376 -0.2794 0.6603 0.028 Uiso 1 1 calc R .
C46 C 0.4626(3) -0.3515(3) 0.5510(2) 0.0299(9) Uani 1 1 d . .
H46A H 0.5134 -0.2842 0.5384 0.036 Uiso 1 1 calc R .
H46B H 0.5105 -0.3879 0.5714 0.036 Uiso 1 1 calc R .
C47 C 0.1626(3) -0.2829(3) 0.4777(2) 0.0176(7) Uani 1 1 d . .
C48 C 0.1483(3) -0.6072(3) 0.57858(19) 0.0168(7) Uani 1 1 d . .

loop_
_atom_site_aniso_label
_atom_site_aniso_U_11
_atom_site_aniso_U_22
_atom_site_aniso_U_33
_atom_site_aniso_U_23
_atom_site_aniso_U_13
_atom_site_aniso_U_12
Co1 0.0234(3) 0.0211(3) 0.0148(2) 0.00458(19) 0.00097(19) 0.0073(2)
Co2 0.0235(3) 0.0168(2) 0.0150(2) 0.00496(18) 0.00280(19) 0.0052(2)
Co3 0.0248(3) 0.0193(2) 0.0192(2) 0.00783(19) -0.0004(2) 0.0091(2)
Co4 0.0209(3) 0.0159(2) 0.0186(2) 0.00649(19) -0.00014(19) 0.00793(19)
O1 0.046(2) 0.057(2) 0.0315(16) 0.0045(15) -0.0020(14) 0.0404(17)
O2A 0.042(3) 0.056(4) 0.029(3) 0.011(3) -0.002(3) 0.030(3)
O2B 0.024(4) 0.042(4) 0.060(5) 0.039(4) -0.004(4) 0.005(3)
O3 0.0349(16) 0.0289(15) 0.0362(16) 0.0112(13) 0.0095(13) 0.0154(13)
O4 0.0380(17) 0.0249(14) 0.0356(15) 0.0162(12) 0.0174(13) 0.0140(12)
O5 0.066(2) 0.0193(14) 0.0244(15) 0.0056(12) 0.0138(15) -0.0027(14)
O6 0.0377(16) 0.0253(14) 0.0191(13) 0.0075(11) 0.0050(12) 0.0016(12)
O7 0.0323(15) 0.0311(15) 0.0230(13) 0.0053(11) 0.0001(12) 0.0178(12)
O8 0.0286(15) 0.0388(16) 0.0178(13) 0.0121(12) -0.0011(11) 0.0147(12)
O9 0.0302(15) 0.0342(15) 0.0185(12) 0.0130(11) 0.0046(11) 0.0186(12)
O10 0.0297(15) 0.0322(15) 0.0261(13) 0.0165(12) 0.0081(12) 0.0197(12)
O11 0.0249(14) 0.0160(12) 0.0284(13) 0.0030(11) 0.0029(11) 0.0090(11)
O12 0.0286(14) 0.0172(12) 0.0245(13) 0.0057(10) 0.0088(11) 0.0071(11)
O13 0.0170(12) 0.0229(13) 0.0166(12) 0.0072(10) 0.0022(10) 0.0072(10)
O14 0.0449(17) 0.0175(13) 0.0244(13) 0.0059(11) -0.0091(12) 0.0093(12)
O15 0.0402(17) 0.0249(14) 0.0173(13) 0.0065(11) 0.0064(12) 0.0159(13)
O16 0.0383(17) 0.0476(18) 0.0220(14) 0.0085(13) 0.0065(13) 0.0222(15)
O17 0.135(5) 0.046(2) 0.063(3) 0.011(2) 0.038(3) 0.020(3)
O18 0.087(3) 0.0434(19) 0.0379(18) 0.0241(15) 0.0309(18) 0.0443(19)
O19 0.122(4) 0.041(2) 0.081(3) 0.005(2) -0.019(3) 0.041(3)
O20 0.056(5) 0.040(4) 0.086(6) 0.012(4) 0.042(4) -0.014(3)
O21 0.051(5) 0.084(6) 0.067(5) 0.009(5) 0.017(4) 0.018(4)
O22 0.053(5) 0.049(4) 0.053(5) 0.009(4) 0.005(4) 0.021(4)
N1 0.0334(19) 0.0217(16) 0.0164(15) 0.0083(13) -0.0041(13) 0.0014(14)
N2 0.0208(16) 0.0236(15) 0.0132(14) 0.0083(12) 0.0022(12) 0.0045(13)
N3 0.0194(15) 0.0199(15) 0.0175(14) 0.0040(12) -0.0029(12) 0.0050(12)
N4 0.0282(17) 0.0175(15) 0.0184(14) 0.0059(12) -0.0009(13) 0.0085(13)
N5 0.0218(16) 0.0195(15) 0.0192(15) 0.0069(12) 0.0001(12) 0.0073(12)
N6 0.0205(16) 0.0191(15) 0.0189(14) 0.0040(12) -0.0016(12) 0.0072(12)
C1 0.0175(18) 0.0193(17) 0.0216(17) 0.0060(14) 0.0000(14) 0.0038(14)
C2 0.024(2) 0.0227(18) 0.0247(19) 0.0005(15) 0.0012(16) 0.0102(16)
C3 0.0221(19) 0.0271(19) 0.0167(17) -0.0013(15) -0.0035(15) 0.0076(16)
C4 0.0164(17) 0.0194(17) 0.0218(18) 0.0073(14) 0.0000(14) 0.0022(14)
C5 0.026(2) 0.0152(17) 0.0269(19) 0.0021(15) -0.0023(16) 0.0069(15)
C6 0.0203(19) 0.0198(18) 0.0241(18) -0.0015(15) -0.0064(15) 0.0034(15)
C7 0.0219(19) 0.0182(18) 0.029(2) 0.0002(15) -0.0050(16) 0.0046(15)
C8 0.025(2) 0.0192(18) 0.0237(18) -0.0016(15) -0.0056(15) 0.0082(15)
C9 0.031(2) 0.027(2) 0.0244(19) 0.0126(16) -0.0019(17) 0.0016(17)
C10 0.0234(19) 0.0249(18) 0.0147(16) 0.0084(14) 0.0021(14) 0.0077(15)
C11 0.0235(19) 0.0161(16) 0.0188(17) 0.0042(14) -0.0025(14) 0.0061(14)
C12 0.0249(19) 0.0186(17) 0.0186(17) 0.0039(14) -0.0007(15) 0.0089(15)
C13 0.044(3) 0.081(4) 0.054(3) 0.054(3) 0.031(2) 0.047(3)
C14 0.065(4) 0.051(3) 0.100(5) 0.056(3) 0.061(3) 0.041(3)
C15 0.044(3) 0.092(4) 0.047(3) 0.050(3) 0.030(2) 0.046(3)
C16 0.026(2) 0.064(3) 0.025(2) 0.026(2) 0.0082(17) 0.024(2)
C17 0.027(2) 0.034(2) 0.025(2) 0.0069(17) 0.0004(17) 0.0113(18)
C18 0.033(2) 0.031(2) 0.056(3) 0.008(2) 0.014(2) 0.0042(19)
C19 0.0242(19) 0.0276(19) 0.0191(17) 0.0106(15) 0.0035(15) 0.0131(16)
C20 0.023(2) 0.043(3) 0.061(3) 0.022(2) 0.013(2) 0.0105(19)
C21 0.028(2) 0.053(3) 0.036(2) 0.023(2) 0.0156(18) 0.025(2)
C22 0.030(2) 0.036(2) 0.028(2) 0.0109(18) 0.0060(17) 0.0166(18)
C23A 0.029(4) 0.027(4) 0.020(3) 0.016(3) 0.004(3) 0.015(3)
C23B 0.021(5) 0.015(5) 0.019(5) 0.008(4) -0.009(4) -0.006(4)
C24 0.024(2) 0.029(2) 0.0235(19) 0.0100(16) 0.0016(16) 0.0099(16)
C25 0.0219(18) 0.0187(17) 0.0165(16) 0.0059(14) 0.0001(14) 0.0072(14)
C26 0.0179(18) 0.0220(18) 0.0167(16) 0.0059(14) -0.0005(14) 0.0054(14)
C27 0.026(2) 0.0246(19) 0.0179(17) 0.0056(15) -0.0023(15) 0.0072(16)
C28 0.025(2) 0.0242(19) 0.0233(18) 0.0062(15) 0.0019(15) 0.0112(16)
C29 0.0193(18) 0.0173(17) 0.0178(17) 0.0056(14) -0.0008(14) 0.0043(14)
C30 0.0204(19) 0.029(2) 0.0243(19) 0.0092(16) 0.0048(15) 0.0089(16)
C31 0.0196(19) 0.028(2) 0.036(2) 0.0117(18) -0.0021(17) 0.0034(16)
C32 0.026(2) 0.0210(18) 0.0233(18) 0.0017(15) -0.0075(16) 0.0032(16)
C33 0.025(2) 0.0164(17) 0.0238(18) 0.0024(15) -0.0015(15) 0.0039(15)
C34 0.0237(19) 0.0216(18) 0.0207(18) 0.0109(15) 0.0041(15) 0.0062(15)
C35 0.0217(19) 0.0194(17) 0.0229(18) 0.0093(15) 0.0018(15) 0.0057(15)
C36 0.028(2) 0.0211(18) 0.0172(17) 0.0087(15) -0.0013(15) 0.0066(16)
C37 0.0161(17) 0.0198(17) 0.0168(16) 0.0074(14) 0.0028(13) 0.0063(14)
C38 0.0221(19) 0.0259(19) 0.0230(18) 0.0099(15) 0.0074(15) 0.0102(16)
C39 0.0172(17) 0.0161(16) 0.0172(16) 0.0035(13) 0.0025(14) 0.0061(14)
C40 0.0228(19) 0.0159(17) 0.0221(18) 0.0058(14) 0.0006(15) 0.0039(14)
C41 0.023(2) 0.031(2) 0.029(2) 0.0122(17) 0.0124(16) 0.0159(17)
C42 0.025(2) 0.0250(19) 0.0255(19) 0.0103(15) 0.0052(16) 0.0149(16)
C43 0.0197(18) 0.0188(17) 0.0171(16) 0.0066(14) 0.0041(14) 0.0093(14)
C44 0.0214(18) 0.0204(18) 0.0198(17) 0.0064(14) -0.0038(15) 0.0088(15)
C45 0.0201(19) 0.0215(18) 0.0255(19) 0.0040(15) -0.0070(15) 0.0048(15)
C46 0.0164(19) 0.033(2) 0.043(2) 0.0163(19) 0.0016(17) 0.0085(16)
C47 0.0205(18) 0.0156(16) 0.0178(17) 0.0070(13) 0.0031(14) 0.0061(14)
C48 0.0173(17) 0.0170(16) 0.0175(16) 0.0066(14) -0.0015(14) 0.0070(14)

loop_
_atom_type_symbol
_atom_type_description
_atom_type_scat_dispersion_real
_atom_type_scat_dispersion_imag
_atom_type_scat_source
C C 0.0033 0.0016 'International Tables Vol C Tables 4.2.6.8 and 6.1.1.4'
H H 0.0000 0.0000 'International Tables Vol C Tables 4.2.6.8 and 6.1.1.4'
Co Co 0.3494 0.9721 'International Tables Vol C Tables 4.2.6.8 and 6.1.1.4'
N N 0.0061 0.0033 'International Tables Vol C Tables 4.2.6.8 and 6.1.1.4'
O O 0.0106 0.0060 'International Tables Vol C Tables 4.2.6.8 and 6.1.1.4'

loop_
_geom_angle_atom_site_label_1
_geom_angle_atom_site_label_2
_geom_angle_atom_site_label_3
_geom_angle
_geom_angle_site_symmetry_1
_geom_angle_site_symmetry_3
O2A Co1 O1 58.11(18) . .
O2A Co1 O22 24.7(2) . .
O2A Co1 N1 108.18(19) . .
O6 Co1 O1 90.12(12) 2_565 .
O6 Co1 O2A 93.97(18) 2_565 .
O6 Co1 O13 96.06(11) 2_565 2_565
O6 Co1 O13 172.49(11) 2_565 .
O6 Co1 O22 89.4(2) 2_565 .
O6 Co1 N1 86.67(11) 2_565 .
O13 Co1 O1 82.84(10) 2_565 .
O13 Co1 O1 95.92(11) . .
O13 Co1 O2A 139.64(18) 2_565 .
O13 Co1 O2A 93.02(18) . .
O13 Co1 O13 80.31(11) 2_565 .
O13 Co1 O22 164.2(2) 2_565 .
O13 Co1 O22 95.8(2) . .
O13 Co1 N1 88.53(11) . .
O13 Co1 N1 111.35(12) 2_565 .
O22 Co1 O1 82.3(2) . .
N1 Co1 O1 165.69(12) . .
N1 Co1 O22 83.7(2) . .
O5 Co2 O1 90.66(14) . 2_565
O5 Co2 O13 93.83(11) . .
O5 Co2 O15 90.06(11) . .
O5 Co2 O16 88.54(13) . .
O5 Co2 N2 177.00(12) . .
O13 Co2 O1 85.59(10) . 2_565
O13 Co2 O15 176.11(10) . .
O13 Co2 O16 91.55(11) . .
O13 Co2 N2 89.00(10) . .
O15 Co2 O1 94.52(11) . 2_565
O16 Co2 O1 176.97(11) . 2_565
O16 Co2 O15 88.40(11) . .
N2 Co2 O1 88.58(13) . 2_565
N2 Co2 O15 87.11(11) . .
N2 Co2 O16 92.36(12) . .
O3 Co3 O4 60.67(10) 2_565 2_565
O3 Co3 O7 88.45(11) 2_565 .
O3 Co3 C24 30.47(11) 2_565 2_565
O3 Co3 C35 109.96(11) 2_565 .
O4 Co3 O7 90.02(10) 2_565 .
O4 Co3 C24 30.31(11) 2_565 2_565
O4 Co3 C35 82.65(11) 2_565 .
O7 Co3 C24 87.26(11) . 2_565
O7 Co3 C35 30.45(11) . .
O8 Co3 O3 133.14(11) . 2_565
O8 Co3 O4 83.95(11) . 2_565
O8 Co3 O7 60.00(10) . .
O8 Co3 N4 108.53(11) . 2_666
O8 Co3 C24 108.47(12) . 2_565
O8 Co3 C35 30.00(11) . .
O14 Co3 O3 113.78(12) . 2_565
O14 Co3 O4 171.70(12) . 2_565
O14 Co3 O7 96.13(10) . .
O14 Co3 O8 103.95(12) . .
O14 Co3 N4 87.56(11) . 2_666
O14 Co3 C24 144.18(13) . 2_565
O14 Co3 C35 105.44(12) . .
N4 Co3 O3 100.07(12) 2_666 2_565
N4 Co3 O4 87.48(11) 2_666 2_565
N4 Co3 O7 168.48(11) 2_666 .
N4 Co3 C24 96.14(12) 2_666 2_565
N4 Co3 C35 138.03(12) 2_666 .
C24 Co3 C35 95.43(12) 2_565 .
O9 Co4 O10 59.87(9) . .
O9 Co4 O11 130.12(10) . 2_546
O9 Co4 O12 88.13(10) . 2_546
O9 Co4 C47 30.23(10) . .
O10 Co4 O12 91.26(10) . 2_546
O10 Co4 C47 29.92(10) . .
O11 Co4 O10 82.07(10) 2_546 .
O11 Co4 O12 59.85(9) 2_546 2_546
O11 Co4 C47 105.09(11) 2_546 .
O12 Co4 C47 86.60(10) 2_546 .
O14 Co4 O9 107.01(11) . .
O14 Co4 O10 165.70(11) . .
O14 Co4 O11 112.06(11) . 2_546
O14 Co4 O12 94.08(10) . 2_546
O14 Co4 N5 88.53(11) . 2_666
O14 Co4 C47 137.24(12) . .
N5 Co4 O9 96.87(11) 2_666 .
N5 Co4 O10 87.61(10) 2_666 .
N5 Co4 O11 113.59(11) 2_666 2_546
N5 Co4 O12 173.44(11) 2_666 2_546
N5 Co4 C47 95.58(11) 2_666 .
Co2 O1 Co1 87.38(10) 2_565 .
C23A O1 Co1 89.3(3) . .
C23A O1 Co2 170.4(4) . 2_565
C23B O1 Co1 115.2(5) . .
C23B O1 Co2 142.7(6) . 2_565
C23B O1 C23A 46.5(5) . .
O22 O2A Co1 81.9(6) . .
O22 O2A C23A 169.2(9) . .
C23A O2A Co1 95.4(4) . .
C23B O2B C23A 24.8(5) . .
C24 O3 Co3 90.5(2) . 2_565
C24 O4 Co3 89.2(2) . 2_565
C36 O5 Co2 130.7(3) . .
C36 O6 Co1 126.1(2) . 2_565
C35 O7 Co3 85.6(2) . .
C35 O8 Co3 93.0(2) . .
C47 O9 Co4 93.0(2) . .
C47 O10 Co4 86.5(2) . .
C48 O11 Co4 93.1(2) . 2_546
C48 O12 Co4 86.82(19) . 2_546
Co1 O13 Co1 99.69(11) 2_565 .
Co1 O13 Co2 95.10(10) 2_565 .
Co1 O13 H13 114(3) 2_565 .
Co1 O13 H13 119(3) . .
Co2 O13 Co1 118.50(11) . .
Co2 O13 H13 108(3) . .
Co3 O14 Co4 123.79(13) . .
Co3 O14 H14 142.1(10) . .
Co4 O14 H14 93.8(9) . .
Co2 O15 H15A 118(3) . .
Co2 O15 H15B 114(3) . .
H15A O15 H15B 106(3) . .
Co2 O16 H16A 122(3) . .
Co2 O16 H16B 116(3) . .
H16A O16 H16B 106(3) . .
H17C O17 H17D 101(3) . .
H18A O18 H18B 103(3) . .
H19A O19 H19B 102(3) . .
O2A O22 Co1 73.4(6) . .
N2 N1 Co1 121.2(2) . .
C9 N1 Co1 131.8(3) . .
C9 N1 N2 106.9(3) . .
N1 N2 Co2 121.5(2) . .
C10 N2 Co2 130.9(2) . .
C10 N2 N1 107.2(3) . .
C9 N3 C7 128.6(3) . .
C10 N3 C7 125.9(3) . .
C10 N3 C9 105.4(3) . .
N5 N4 Co3 120.0(2) . 2_666
C11 N4 Co3 132.7(2) . 2_666
C11 N4 N5 107.3(3) . .
N4 N5 Co4 118.9(2) . 2_666
C12 N5 Co4 132.5(2) . 2_666
C12 N5 N4 107.4(3) . .
C11 N6 C8 126.5(3) . .
C12 N6 C8 127.8(3) . .
C12 N6 C11 105.7(3) . .
C2 C1 C6 118.3(3) . .
C2 C1 C7 118.1(3) . .
C6 C1 C7 123.5(3) . .
C1 C2 H2 119.3 . .
C1 C2 C3 121.3(3) . .
C3 C2 H2 119.3 . .
C2 C3 H3 119.8 . .
C4 C3 C2 120.5(3) . .
C4 C3 H3 119.8 . .
C3 C4 C5 118.4(3) . .
C3 C4 C8 124.4(3) . .
C5 C4 C8 117.2(3) . .
C4 C5 H5 119.5 . .
C6 C5 C4 121.0(3) . .
C6 C5 H5 119.5 . .
C1 C6 H6 119.7 . .
C5 C6 C1 120.6(3) . .
C5 C6 H6 119.7 . .
N3 C7 C1 113.7(3) . .
N3 C7 H7A 108.8 . .
N3 C7 H7B 108.8 . .
C1 C7 H7A 108.8 . .
C1 C7 H7B 108.8 . .
H7A C7 H7B 107.7 . .
N6 C8 C4 114.7(3) . .
N6 C8 H8A 108.6 . .
N6 C8 H8B 108.6 . .
C4 C8 H8A 108.6 . .
C4 C8 H8B 108.6 . .
H8A C8 H8B 107.6 . .
N1 C9 N3 109.9(3) . .
N1 C9 H9 125.0 . .
N3 C9 H9 125.0 . .
N2 C10 N3 110.5(3) . .
N2 C10 H10 124.8 . .
N3 C10 H10 124.8 . .
N4 C11 N6 109.4(3) . .
N4 C11 H11 125.3 . .
N6 C11 H11 125.3 . .
N5 C12 N6 110.2(3) . .
N5 C12 H12 124.9 . .
N6 C12 H12 124.9 . .
C14 C13 C16 108.5(4) . .
C14 C13 C23A 122.3(5) . .
C14 C13 C23B 89.3(5) . .
C15 C13 C14 109.3(4) . .
C15 C13 C16 109.2(4) . .
C15 C13 C23A 108.1(4) . .
C15 C13 C23B 116.6(5) . .
C16 C13 C23A 98.5(4) . .
C16 C13 C23B 121.3(5) . .
C23A C13 C23B 34.3(4) . .
C13 C14 H14A 109.7 . .
C13 C14 H14B 109.7 . .
C13 C14 C18 110.0(4) . .
H14A C14 H14B 108.2 . .
C18 C14 H14A 109.7 . .
C18 C14 H14B 109.7 . .
C13 C15 H15C 109.8 . .
C13 C15 H15D 109.8 . .
H15C C15 H15D 108.2 . .
C21 C15 C13 109.5(4) . .
C21 C15 H15C 109.8 . .
C21 C15 H15D 109.8 . .
C13 C16 H16C 109.8 . .
C13 C16 H16D 109.8 . .
H16C C16 H16D 108.2 . .
C19 C16 C13 109.6(3) . .
C19 C16 H16C 109.8 . .
C19 C16 H16D 109.8 . .
H17A C17 H17B 108.2 . .
C18 C17 H17A 109.7 . .
C18 C17 H17B 109.7 . .
C18 C17 C19 109.7(3) . .
C19 C17 H17A 109.7 . .
C19 C17 H17B 109.7 . .
C14 C18 H18 109.5 . .
C17 C18 C14 108.9(4) . .
C17 C18 H18 109.5 . .
C20 C18 C14 109.6(4) . .
C20 C18 C17 109.9(4) . .
C20 C18 H18 109.5 . .
C17 C19 C16 109.3(3) . .
C17 C19 C22 109.1(3) . .
C22 C19 C16 109.6(3) . .
C24 C19 C16 108.2(3) . .
C24 C19 C17 108.0(3) . .
C24 C19 C22 112.6(3) . .
C18 C20 H20A 109.8 . .
C18 C20 H20B 109.8 . .
H20A C20 H20B 108.2 . .
C21 C20 C18 109.4(4) . .
C21 C20 H20A 109.8 . .
C21 C20 H20B 109.8 . .
C15 C21 H21 109.0 . .
C15 C21 C22 109.8(4) . .
C20 C21 C15 110.4(4) . .
C20 C21 H21 109.0 . .
C20 C21 C22 109.5(3) . .
C22 C21 H21 109.0 . .
C19 C22 H22A 109.9 . .
C19 C22 H22B 109.9 . .
C21 C22 C19 109.1(3) . .
C21 C22 H22A 109.9 . .
C21 C22 H22B 109.9 . .
H22A C22 H22B 108.3 . .
O1 C23A O2A 117.1(5) . .
O1 C23A O2B 82.0(5) . .
O1 C23A C13 116.8(5) . .
O2A C23A O2B 102.5(5) . .
O2A C23A C13 125.9(6) . .
C13 C23A O2B 89.4(4) . .
C23B C23A O1 65.2(8) . .
C23B C23A O2A 135.4(9) . .
C23B C23A O2B 33.2(7) . .
C23B C23A C13 74.1(7) . .
O1 C23B O2B 122.0(9) . .
O1 C23B C13 117.0(7) . .
O2B C23B C13 120.1(8) . .
C23A C23B O1 68.3(7) . .
C23A C23B O2B 122.0(10) . .
C23A C23B C13 71.7(7) . .
O3 C24 Co3 59.0(2) . 2_565
O3 C24 C19 121.6(3) . .
O4 C24 Co3 60.5(2) . 2_565
O4 C24 O3 119.2(4) . .
O4 C24 C19 119.1(3) . .
C19 C24 Co3 175.7(3) . 2_565
C27 C25 C26 108.6(3) . .
C28 C25 C26 109.8(3) . .
C28 C25 C27 109.6(3) . .
C28 C25 C36 110.6(3) . .
C36 C25 C26 105.3(3) . .
C36 C25 C27 112.9(3) . .
C25 C26 H26A 109.8 . .
C25 C26 H26B 109.8 . .
H26A C26 H26B 108.3 . .
C29 C26 C25 109.4(3) . .
C29 C26 H26A 109.8 . .
C29 C26 H26B 109.8 . .
C25 C27 H27A 109.8 . .
C25 C27 H27B 109.8 . .
H27A C27 H27B 108.3 . .
C32 C27 C25 109.2(3) . .
C32 C27 H27A 109.8 . .
C32 C27 H27B 109.8 . .
C25 C28 H28A 109.7 . .
C25 C28 H28B 109.7 . .
H28A C28 H28B 108.2 . .
C30 C28 C25 109.7(3) . .
C30 C28 H28A 109.7 . .
C30 C28 H28B 109.7 . .
C33 C29 C26 109.1(3) . .
C34 C29 C26 109.2(3) . .
C34 C29 C33 109.7(3) . .
C35 C29 C26 105.9(3) . .
C35 C29 C33 111.4(3) . .
C35 C29 C34 111.5(3) . .
C28 C30 H30 109.4 . .
C28 C30 C34 109.3(3) . .
C31 C30 C28 109.4(3) . .
C31 C30 H30 109.4 . .
C31 C30 C34 109.8(3) . .
C34 C30 H30 109.4 . .
C30 C31 H31A 109.8 . .
C30 C31 H31B 109.8 . .
H31A C31 H31B 108.2 . .
C32 C31 C30 109.6(3) . .
C32 C31 H31A 109.8 . .
C32 C31 H31B 109.8 . .
C27 C32 H32 109.1 . .
C27 C32 C33 109.7(3) . .
C31 C32 C27 110.5(3) . .
C31 C32 H32 109.1 . .
C31 C32 C33 109.2(3) . .
C33 C32 H32 109.1 . .
C29 C33 C32 108.9(3) . .
C29 C33 H33A 109.9 . .
C29 C33 H33B 109.9 . .
C32 C33 H33A 109.9 . .
C32 C33 H33B 109.9 . .
H33A C33 H33B 108.3 . .
C29 C34 C30 109.8(3) . .
C29 C34 H34A 109.7 . .
C29 C34 H34B 109.7 . .
C30 C34 H34A 109.7 . .
C30 C34 H34B 109.7 . .
H34A C34 H34B 108.2 . .
O7 C35 Co3 63.92(19) . .
O7 C35 C29 119.6(3) . .
O8 C35 Co3 57.03(19) . .
O8 C35 O7 119.6(3) . .
O8 C35 C29 120.7(3) . .
C29 C35 Co3 164.5(2) . .
O5 C36 O6 125.8(4) . .
O5 C36 C25 115.4(3) . .
O6 C36 C25 118.8(3) . .
C38 C37 C39 109.2(3) . .
C40 C37 C38 109.4(3) . .
C40 C37 C39 108.9(3) . .
C47 C37 C38 112.1(3) . .
C47 C37 C39 108.0(3) . .
C47 C37 C40 109.3(3) . .
C37 C38 H38A 109.9 . .
C37 C38 H38B 109.9 . .
C37 C38 C41 109.1(3) . .
H38A C38 H38B 108.3 . .
C41 C38 H38A 109.9 . .
C41 C38 H38B 109.9 . .
C37 C39 H39A 109.6 . .
C37 C39 H39B 109.6 . .
C37 C39 C43 110.4(3) . .
H39A C39 H39B 108.1 . .
C43 C39 H39A 109.6 . .
C43 C39 H39B 109.6 . .
C37 C40 H40A 109.7 . .
C37 C40 H40B 109.7 . .
H40A C40 H40B 108.2 . .
C45 C40 C37 109.9(3) . .
C45 C40 H40A 109.7 . .
C45 C40 H40B 109.7 . .
C38 C41 H41 109.3 . .
C38 C41 C42 109.5(3) . .
C42 C41 H41 109.3 . .
C46 C41 C38 109.6(3) . .
C46 C41 H41 109.3 . .
C46 C41 C42 109.8(3) . .
C41 C42 H42A 109.8 . .
C41 C42 H42B 109.8 . .
H42A C42 H42B 108.2 . .
C43 C42 C41 109.5(3) . .
C43 C42 H42A 109.8 . .
C43 C42 H42B 109.8 . .
C42 C43 C39 108.9(3) . .
C42 C43 C44 109.8(3) . .
C44 C43 C39 108.7(3) . .
C48 C43 C39 107.0(3) . .
C48 C43 C42 111.9(3) . .
C48 C43 C44 110.4(3) . .
C43 C44 H44A 109.8 . .
C43 C44 H44B 109.8 . .
H44A C44 H44B 108.3 . .
C45 C44 C43 109.3(3) . .
C45 C44 H44A 109.8 . .
C45 C44 H44B 109.8 . .
C40 C45 C44 109.5(3) . .
C40 C45 H45 109.4 . .
C44 C45 H45 109.4 . .
C46 C45 C40 109.1(3) . .
C46 C45 C44 110.1(3) . .
C46 C45 H45 109.4 . .
C41 C46 C45 109.7(3) . .
C41 C46 H46A 109.7 . .
C41 C46 H46B 109.7 . .
C45 C46 H46A 109.7 . .
C45 C46 H46B 109.7 . .
H46A C46 H46B 108.2 . .
O9 C47 Co4 56.79(18) . .
O9 C47 C37 120.4(3) . .
O10 C47 Co4 63.61(18) . .
O10 C47 O9 119.6(3) . .
O10 C47 C37 120.0(3) . .
C37 C47 Co4 168.9(2) . .
O11 C48 O12 118.7(3) . .
O11 C48 C43 121.8(3) . .
O12 C48 C43 119.4(3) . .

loop_
_geom_bond_atom_site_label_1
_geom_bond_atom_site_label_2
_geom_bond_distance
_geom_bond_site_symmetry_2
Co1 O1 2.267(3) .
Co1 O2A 2.092(5) .
Co1 O6 2.050(3) 2_565
Co1 O13 2.082(2) .
Co1 O13 2.064(3) 2_565
Co1 O22 2.160(7) .
Co1 N1 2.105(3) .
Co2 O1 2.150(3) 2_565
Co2 O5 2.005(3) .
Co2 O13 2.072(2) .
Co2 O15 2.132(3) .
Co2 O16 2.127(3) .
Co2 N2 2.098(3) .
Co3 O3 2.142(3) 2_565
Co3 O4 2.175(3) 2_565
Co3 O7 2.258(3) .
Co3 O8 2.106(3) .
Co3 O14 1.966(3) .
Co3 N4 2.107(3) 2_666
Co3 C24 2.499(4) 2_565
Co3 C35 2.507(4) .
Co4 O9 2.101(3) .
Co4 O10 2.251(2) .
Co4 O11 2.120(3) 2_546
Co4 O12 2.251(2) 2_546
Co4 O14 1.967(3) .
Co4 N5 2.097(3) 2_666
Co4 C47 2.508(3) .
O1 Co2 2.150(3) 2_565
O1 C23A 1.204(7) .
O1 C23B 1.177(10) .
O2A O22 0.911(8) .
O2A C23A 1.283(9) .
O2B C23A 1.902(10) .
O2B C23B 1.229(11) .
O3 Co3 2.142(3) 2_565
O3 C24 1.267(5) .
O4 Co3 2.175(3) 2_565
O4 C24 1.261(5) .
O5 C36 1.245(4) .
O6 Co1 2.050(3) 2_565
O6 C36 1.252(4) .
O7 C35 1.274(5) .
O8 C35 1.255(4) .
O9 C47 1.264(4) .
O10 C47 1.254(4) .
O11 Co4 2.120(3) 2_546
O11 C48 1.261(4) .
O12 Co4 2.251(2) 2_546
O12 C48 1.277(4) .
O13 Co1 2.064(3) 2_565
O13 H13 0.884(19) .
O14 H14 1.048(16) .
O15 H15A 0.881(18) .
O15 H15B 0.878(18) .
O16 H16A 0.878(18) .
O16 H16B 0.887(18) .
O17 H17C 0.892(19) .
O17 H17D 0.91(2) .
O18 H18A 0.896(19) .
O18 H18B 0.885(19) .
O19 H19A 0.91(2) .
O19 H19B 0.90(2) .
N1 N2 1.377(4) .
N1 C9 1.307(5) .
N2 C10 1.304(4) .
N3 C7 1.469(4) .
N3 C9 1.358(5) .
N3 C10 1.338(5) .
N4 Co3 2.107(3) 2_666
N4 N5 1.386(4) .
N4 C11 1.306(4) .
N5 Co4 2.097(3) 2_666
N5 C12 1.299(4) .
N6 C8 1.475(4) .
N6 C11 1.364(4) .
N6 C12 1.350(5) .
C1 C2 1.386(5) .
C1 C6 1.388(5) .
C1 C7 1.508(5) .
C2 H2 0.9400 .
C2 C3 1.386(5) .
C3 H3 0.9400 .
C3 C4 1.386(5) .
C4 C5 1.392(5) .
C4 C8 1.512(5) .
C5 H5 0.9400 .
C5 C6 1.386(5) .
C6 H6 0.9400 .
C7 H7A 0.9800 .
C7 H7B 0.9800 .
C8 H8A 0.9800 .
C8 H8B 0.9800 .
C9 H9 0.9400 .
C10 H10 0.9400 .
C11 H11 0.9400 .
C12 H12 0.9400 .
C13 C14 1.535(8) .
C13 C15 1.534(6) .
C13 C16 1.543(6) .
C13 C23A 1.585(7) .
C13 C23B 1.606(10) .
C14 H14A 0.9800 .
C14 H14B 0.9800 .
C14 C18 1.536(7) .
C15 H15C 0.9800 .
C15 H15D 0.9800 .
C15 C21 1.528(6) .
C16 H16C 0.9800 .
C16 H16D 0.9800 .
C16 C19 1.541(5) .
C17 H17A 0.9800 .
C17 H17B 0.9800 .
C17 C18 1.525(6) .
C17 C19 1.531(5) .
C18 H18 0.9900 .
C18 C20 1.525(6) .
C19 C22 1.535(5) .
C19 C24 1.525(5) .
C20 H20A 0.9800 .
C20 H20B 0.9800 .
C20 C21 1.513(6) .
C21 H21 0.9900 .
C21 C22 1.534(6) .
C22 H22A 0.9800 .
C22 H22B 0.9800 .
C23A C23B 0.940(10) .
C24 Co3 2.499(4) 2_565
C25 C26 1.545(5) .
C25 C27 1.540(5) .
C25 C28 1.528(5) .
C25 C36 1.536(5) .
C26 H26A 0.9800 .
C26 H26B 0.9800 .
C26 C29 1.542(5) .
C27 H27A 0.9800 .
C27 H27B 0.9800 .
C27 C32 1.523(5) .
C28 H28A 0.9800 .
C28 H28B 0.9800 .
C28 C30 1.528(5) .
C29 C33 1.538(5) .
C29 C34 1.528(5) .
C29 C35 1.520(5) .
C30 H30 0.9900 .
C30 C31 1.526(5) .
C30 C34 1.529(5) .
C31 H31A 0.9800 .
C31 H31B 0.9800 .
C31 C32 1.520(6) .
C32 H32 0.9900 .
C32 C33 1.544(5) .
C33 H33A 0.9800 .
C33 H33B 0.9800 .
C34 H34A 0.9800 .
C34 H34B 0.9800 .
C37 C38 1.539(5) .
C37 C39 1.540(5) .
C37 C40 1.535(5) .
C37 C47 1.515(5) .
C38 H38A 0.9800 .
C38 H38B 0.9800 .
C38 C41 1.540(5) .
C39 H39A 0.9800 .
C39 H39B 0.9800 .
C39 C43 1.543(5) .
C40 H40A 0.9800 .
C40 H40B 0.9800 .
C40 C45 1.532(5) .
C41 H41 0.9900 .
C41 C42 1.542(5) .
C41 C46 1.524(6) .
C42 H42A 0.9800 .
C42 H42B 0.9800 .
C42 C43 1.534(5) .
C43 C44 1.540(5) .
C43 C48 1.518(5) .
C44 H44A 0.9800 .
C44 H44B 0.9800 .
C44 C45 1.539(5) .
C45 H45 0.9900 .
C45 C46 1.528(6) .
C46 H46A 0.9800 .
C46 H46B 0.9800 .

loop_
_geom_hbond_atom_site_label_D
_geom_hbond_atom_site_label_H
_geom_hbond_atom_site_label_A
_geom_hbond_distance_DH
_geom_hbond_distance_HA
_geom_hbond_distance_DA
_geom_hbond_angle_DHA
_geom_hbond_site_symmetry_A
O13 H13 O21 0.884(19) 2.13(2) 2.971(8) 158(4) .
O14 H14 O16 1.048(16) 2.465(17) 3.512(4) 177(2) 1_545
O15 H15A O18 0.881(18) 1.87(2) 2.722(4) 162(4) .
O15 H15B O12 0.878(18) 1.92(2) 2.770(4) 163(4) 2_556
O16 H16A O19 0.878(18) 1.842(19) 2.705(5) 167(4) 1_565
O16 H16B O12 0.887(18) 1.93(2) 2.769(4) 157(4) 2_556
O17 H17C O7 0.892(19) 2.29(2) 2.926(5) 128(3) 1_565
O17 H17D O22 0.91(2) 1.75(4) 2.606(9) 155(7) .
O18 H18A O10 0.896(19) 1.95(2) 2.845(4) 175(5) 2_556
O18 H18B O4 0.885(19) 1.94(3) 2.789(4) 160(5) 2_565
O19 H19A O22 0.91(2) 1.57(3) 2.449(10) 163(6) 1_545
O19 H19B O7 0.90(2) 1.85(3) 2.735(5) 165(6) .

loop_
_geom_torsion_atom_site_label_1
_geom_torsion_atom_site_label_2
_geom_torsion_atom_site_label_3
_geom_torsion_atom_site_label_4
_geom_torsion
_geom_torsion_site_symmetry_1
_geom_torsion_site_symmetry_4
Co1 O1 C23A O2A 3.3(6) . .
Co1 O1 C23A O2B -96.7(3) . .
Co1 O1 C23A C13 178.0(5) . .
Co1 O1 C23A C23B -126.8(7) . .
Co1 O1 C23B O2B -52.8(12) . .
Co1 O1 C23B C13 116.5(6) . .
Co1 O1 C23B C23A 62.2(7) . .
Co1 O2A C23A O1 -3.6(7) . .
Co1 O2A C23A O2B 83.7(4) . .
Co1 O2A C23A C13 -177.8(5) . .
Co1 O2A C23A C23B 77.7(13) . .
Co1 O6 C36 O5 11.2(6) 2_565 .
Co1 O6 C36 C25 -168.0(2) 2_565 .
Co1 N1 N2 Co2 -6.1(4) . .
Co1 N1 N2 C10 -179.9(3) . .
Co1 N1 C9 N3 179.7(3) . .
Co2 O1 C23B O2B 69.5(13) 2_565 .
Co2 O1 C23B C13 -121.2(7) 2_565 .
Co2 O1 C23B C23A -175.5(6) 2_565 .
Co2 O5 C36 O6 -14.0(6) . .
Co2 O5 C36 C25 165.3(3) . .
Co2 N2 C10 N3 -172.5(2) . .
Co3 O3 C24 O4 -6.3(4) 2_565 .
Co3 O3 C24 C19 175.0(3) 2_565 .
Co3 O4 C24 O3 6.2(4) 2_565 .
Co3 O4 C24 C19 -175.0(3) 2_565 .
Co3 O7 C35 O8 -12.8(3) . .
Co3 O7 C35 C29 162.9(3) . .
Co3 O8 C35 O7 13.8(4) . .
Co3 O8 C35 C29 -161.9(3) . .
Co3 N4 N5 Co4 -10.6(3) 2_666 2_666
Co3 N4 N5 C12 -179.2(2) 2_666 .
Co3 N4 C11 N6 178.6(3) 2_666 .
Co4 O9 C47 O10 -10.9(3) . .
Co4 O9 C47 C37 167.4(3) . .
Co4 O10 C47 O9 10.2(3) . .
Co4 O10 C47 C37 -168.1(3) . .
Co4 O11 C48 O12 12.3(3) 2_546 .
Co4 O11 C48 C43 -165.8(3) 2_546 .
Co4 O12 C48 O11 -11.5(3) 2_546 .
Co4 O12 C48 C43 166.6(3) 2_546 .
Co4 N5 C12 N6 -165.8(3) 2_666 .
O1 C23A C23B O2B 115.1(12) . .
O1 C23A C23B C13 -130.4(5) . .
O2A C23A C23B O1 -104.3(11) . .
O2A C23A C23B O2B 11(2) . .
O2A C23A C23B C13 125.4(11) . .
O2B C23A C23B O1 -115.1(12) . .
O2B C23A C23B C13 114.6(12) . .
O22 O2A C23A O1 71(5) . .
O22 O2A C23A O2B 158(4) . .
O22 O2A C23A C13 -103(4) . .
O22 O2A C23A C23B 152(4) . .
N1 N2 C10 N3 0.5(4) . .
N2 N1 C9 N3 0.5(5) . .
N4 N5 C12 N6 0.7(4) . .
N5 N4 C11 N6 -0.1(4) . .
C1 C2 C3 C4 -0.4(6) . .
C2 C1 C6 C5 -1.5(6) . .
C2 C1 C7 N3 -161.4(3) . .
C2 C3 C4 C5 -0.9(6) . .
C2 C3 C4 C8 177.2(4) . .
C3 C4 C5 C6 1.0(6) . .
C3 C4 C8 N6 -8.1(5) . .
C4 C5 C6 C1 0.2(6) . .
C5 C4 C8 N6 170.0(3) . .
C6 C1 C2 C3 1.6(6) . .
C6 C1 C7 N3 21.2(5) . .
C7 N3 C9 N1 -177.6(4) . .
C7 N3 C10 N2 177.3(3) . .
C7 C1 C2 C3 -175.9(4) . .
C7 C1 C6 C5 175.9(4) . .
C8 N6 C11 N4 177.7(3) . .
C8 N6 C12 N5 -177.9(3) . .
C8 C4 C5 C6 -177.2(4) . .
C9 N1 N2 Co2 173.2(3) . .
C9 N1 N2 C10 -0.6(4) . .
C9 N3 C7 C1 -120.5(4) . .
C9 N3 C10 N2 -0.2(4) . .
C10 N3 C7 C1 62.6(5) . .
C10 N3 C9 N1 -0.2(5) . .
C11 N4 N5 Co4 168.3(2) . 2_666
C11 N4 N5 C12 -0.4(4) . .
C11 N6 C8 C4 121.0(4) . .
C11 N6 C12 N5 -0.7(4) . .
C12 N6 C8 C4 -62.4(5) . .
C12 N6 C11 N4 0.5(4) . .
C13 C14 C18 C17 61.0(5) . .
C13 C14 C18 C20 -59.2(5) . .
C13 C15 C21 C20 60.0(5) . .
C13 C15 C21 C22 -60.9(6) . .
C13 C16 C19 C17 -60.0(5) . .
C13 C16 C19 C22 59.5(5) . .
C13 C16 C19 C24 -177.4(4) . .
C13 C23A C23B O1 130.4(5) . .
C13 C23A C23B O2B -114.6(12) . .
C14 C13 C15 C21 -58.6(5) . .
C14 C13 C16 C19 59.7(5) . .
C14 C13 C23A O1 33.4(8) . .
C14 C13 C23A O2A -152.3(6) . .
C14 C13 C23A O2B -47.2(6) . .
C14 C13 C23A C23B -17.3(9) . .
C14 C13 C23B O1 112.8(8) . .
C14 C13 C23B O2B -77.7(9) . .
C14 C13 C23B C23A 165.4(7) . .
C14 C18 C20 C21 59.6(5) . .
C15 C13 C14 C18 58.6(5) . .
C15 C13 C16 C19 -59.4(5) . .
C15 C13 C23A O1 161.7(6) . .
C15 C13 C23A O2A -24.1(9) . .
C15 C13 C23A O2B 81.0(5) . .
C15 C13 C23A C23B 110.9(8) . .
C15 C13 C23B O1 -135.9(7) . .
C15 C13 C23B O2B 33.7(11) . .
C15 C13 C23B C23A -83.3(8) . .
C15 C21 C22 C19 60.5(5) . .
C16 C13 C14 C18 -60.4(5) . .
C16 C13 C15 C21 60.0(6) . .
C16 C13 C23A O1 -84.8(6) . .
C16 C13 C23A O2A 89.4(7) . .
C16 C13 C23A O2B -165.5(4) . .
C16 C13 C23A C23B -135.6(8) . .
C16 C13 C23B O1 1.4(11) . .
C16 C13 C23B O2B 171.0(7) . .
C16 C13 C23B C23A 54.1(9) . .
C16 C19 C22 C21 -59.8(4) . .
C16 C19 C24 O3 -124.6(4) . .
C16 C19 C24 O4 56.6(4) . .
C17 C18 C20 C21 -60.1(5) . .
C17 C19 C22 C21 59.9(4) . .
C17 C19 C24 O3 117.1(4) . .
C17 C19 C24 O4 -61.6(4) . .
C18 C17 C19 C16 60.4(4) . .
C18 C17 C19 C22 -59.4(4) . .
C18 C17 C19 C24 177.9(3) . .
C18 C20 C21 C15 -60.4(5) . .
C18 C20 C21 C22 60.7(5) . .
C19 C17 C18 C14 -60.6(5) . .
C19 C17 C18 C20 59.5(5) . .
C20 C21 C22 C19 -60.9(4) . .
C22 C19 C24 O3 -3.4(5) . .
C22 C19 C24 O4 177.9(3) . .
C23A O1 C23B O2B -115.1(12) . .
C23A O1 C23B C13 54.3(7) . .
C23A O2A O22 Co1 -76(4) . .
C23A O2B C23B O1 82.9(12) . .
C23A O2B C23B C13 -86.2(14) . .
C23A C13 C14 C18 -173.7(4) . .
C23A C13 C15 C21 166.2(5) . .
C23A C13 C16 C19 -172.0(4) . .
C23A C13 C23B O1 -52.6(7) . .
C23A C13 C23B O2B 116.9(12) . .
C23B O1 C23A O2A 130.1(10) . .
C23B O1 C23A O2B 30.1(6) . .
C23B O1 C23A C13 -55.2(7) . .
C23B C13 C14 C18 176.6(5) . .
C23B C13 C15 C21 -157.8(5) . .
C23B C13 C16 C19 160.5(5) . .
C23B C13 C23A O1 50.8(8) . .
C23B C13 C23A O2A -135.0(11) . .
C23B C13 C23A O2B -29.9(7) . .
C24 C19 C22 C21 179.8(3) . .
C25 C26 C29 C33 60.7(4) . .
C25 C26 C29 C34 -59.2(4) . .
C25 C26 C29 C35 -179.3(3) . .
C25 C27 C32 C31 59.1(4) . .
C25 C27 C32 C33 -61.4(4) . .
C25 C28 C30 C31 -60.1(4) . .
C25 C28 C30 C34 60.2(4) . .
C26 C25 C27 C32 61.1(4) . .
C26 C25 C28 C30 -59.5(4) . .
C26 C25 C36 O5 -82.7(4) . .
C26 C25 C36 O6 96.6(4) . .
C26 C29 C33 C32 -60.0(4) . .
C26 C29 C34 C30 60.5(4) . .
C26 C29 C35 Co3 24.4(11) . .
C26 C29 C35 O7 -74.5(4) . .
C26 C29 C35 O8 101.1(4) . .
C27 C25 C26 C29 -60.9(4) . .
C27 C25 C28 C30 59.6(4) . .
C27 C25 C36 O5 159.1(3) . .
C27 C25 C36 O6 -21.6(5) . .
C27 C32 C33 C29 60.7(4) . .
C28 C25 C26 C29 59.0(4) . .
C28 C25 C27 C32 -58.8(4) . .
C28 C25 C36 O5 35.8(4) . .
C28 C25 C36 O6 -144.9(3) . .
C28 C30 C31 C32 59.8(4) . .
C28 C30 C34 C29 -61.0(4) . .
C30 C31 C32 C27 -59.8(4) . .
C30 C31 C32 C33 60.9(4) . .
C31 C30 C34 C29 59.1(4) . .
C31 C32 C33 C29 -60.5(4) . .
C33 C29 C34 C30 -59.1(4) . .
C33 C29 C35 Co3 142.8(9) . .
C33 C29 C35 O7 43.9(5) . .
C33 C29 C35 O8 -140.4(3) . .
C34 C29 C33 C32 59.6(4) . .
C34 C29 C35 Co3 -94.2(10) . .
C34 C29 C35 O7 166.9(3) . .
C34 C29 C35 O8 -17.5(5) . .
C34 C30 C31 C32 -60.2(4) . .
C35 C29 C33 C32 -176.5(3) . .
C35 C29 C34 C30 177.1(3) . .
C36 C25 C26 C29 178.1(3) . .
C36 C25 C27 C32 177.4(3) . .
C36 C25 C28 C30 -175.3(3) . .
C37 C38 C41 C42 60.6(4) . .
C37 C38 C41 C46 -59.9(4) . .
C37 C39 C43 C42 -59.6(4) . .
C37 C39 C43 C44 60.0(4) . .
C37 C39 C43 C48 179.2(3) . .
C37 C40 C45 C44 -60.6(4) . .
C37 C40 C45 C46 60.0(4) . .
C38 C37 C39 C43 59.8(3) . .
C38 C37 C40 C45 -59.7(4) . .
C38 C37 C47 Co4 71.0(14) . .
C38 C37 C47 O9 -1.1(5) . .
C38 C37 C47 O10 177.2(3) . .
C38 C41 C42 C43 -60.9(4) . .
C38 C41 C46 C45 60.7(4) . .
C39 C37 C38 C41 -59.8(4) . .
C39 C37 C40 C45 59.5(4) . .
C39 C37 C47 Co4 -49.3(14) . .
C39 C37 C47 O9 -121.4(3) . .
C39 C37 C47 O10 57.0(4) . .
C39 C43 C44 C45 -60.0(4) . .
C39 C43 C48 O11 114.1(3) . .
C39 C43 C48 O12 -64.0(4) . .
C40 C37 C38 C41 59.2(4) . .
C40 C37 C39 C43 -59.6(4) . .
C40 C37 C47 Co4 -167.6(12) . .
C40 C37 C47 O9 120.3(4) . .
C40 C37 C47 O10 -61.4(4) . .
C40 C45 C46 C41 -60.4(4) . .
C41 C42 C43 C39 59.8(4) . .
C41 C42 C43 C44 -59.2(4) . .
C41 C42 C43 C48 177.8(3) . .
C42 C41 C46 C45 -59.7(4) . .
C42 C43 C44 C45 59.1(4) . .
C42 C43 C48 O11 -5.1(4) . .
C42 C43 C48 O12 176.8(3) . .
C43 C44 C45 C40 60.7(4) . .
C43 C44 C45 C46 -59.3(4) . .
C44 C43 C48 O11 -127.8(3) . .
C44 C43 C48 O12 54.1(4) . .
C44 C45 C46 C41 59.8(4) . .
C46 C41 C42 C43 59.5(4) . .
C47 C37 C38 C41 -179.4(3) . .
C47 C37 C39 C43 -178.1(3) . .
C47 C37 C40 C45 177.3(3) . .
C48 C43 C44 C45 -177.1(3) . .
